data_4517969
loop_
_publ_author_name
'Werner, Philipp'
'W\"achter, Tobias'
'Asyuda, Andika'
'Wiesner, Adrian'
'Kind, Martin'
'Bolte, Michael'
'Weinhardt, Lothar'
'Terfort, Andreas'
'Zharnikov, Michael'

_publ_section_title
;
 Electron Transfer Dynamics and Structural Effects in Benzonitrile
 Monolayers with Tuned Dipole Moments by Differently Positioned Fluorine
 Atoms.
;
_journal_issue 35
_journal_name_full 'ACS applied materials &amp; interfaces'
_journal_page_first 39859
_journal_page_last 39869
_journal_paper_doi 10.1021/acsami.0c10513
_journal_volume 12
_journal_year 2020
_chemical_formula_moiety 'C7 H3 F2 N S'
_chemical_formula_sum 'C7 H3 F2 N S'
_chemical_formula_weight 171.16
_space_group_crystal_system monoclinic
_space_group_IT_number 14
_space_group_name_Hall '-P 2ybc'
_space_group_name_H-M_alt 'P 1 21/c 1'
_atom_sites_solution_hydrogens mixed
_audit_creation_method SHELXL-2014/6
_cell_angle_alpha 90
_cell_angle_beta 119.424(7)
_cell_angle_gamma 90
_cell_formula_units_Z 8
_cell_length_a 7.4091(7)
_cell_length_b 28.528(3)
_cell_length_c 7.5842(8)
_cell_measurement_reflns_used 9906
_cell_measurement_temperature 173(2)
_cell_measurement_theta_max 25.4
_cell_measurement_theta_min 2.9
_cell_volume 1396.3(3)
_computing_cell_refinement 'X-Area (Stoe & Cie, 2001)'
_computing_data_collection 'X-Area (Stoe & Cie, 2001)'
_computing_data_reduction 'X-Area (Stoe & Cie, 2001)'
_computing_molecular_graphics 'XP in SHELXTL-Plus (Sheldrick, 2008)'
_computing_structure_refinement 'SHELXL-2014/6 (Sheldrick, 2014)'
_diffrn_ambient_temperature 173(2)
_diffrn_measured_fraction_theta_full 0.993
_diffrn_measured_fraction_theta_max 0.987
_diffrn_measurement_device_type 'STOE IPDS II two-circle-diffractometer'
_diffrn_measurement_method \w
_diffrn_radiation_type MoK\a
_diffrn_radiation_wavelength 0.71073
_diffrn_reflns_av_R_equivalents 0.0368
_diffrn_reflns_av_unetI/netI 0.0421
_diffrn_reflns_Laue_measured_fraction_full 0.993
_diffrn_reflns_Laue_measured_fraction_max 0.987
_diffrn_reflns_limit_h_max 8
_diffrn_reflns_limit_h_min -8
_diffrn_reflns_limit_k_max 33
_diffrn_reflns_limit_k_min -33
_diffrn_reflns_limit_l_max 9
_diffrn_reflns_limit_l_min -8
_diffrn_reflns_number 7323
_diffrn_reflns_point_group_measured_fraction_full 0.993
_diffrn_reflns_point_group_measured_fraction_max 0.987
_diffrn_reflns_theta_full 25.000
_diffrn_reflns_theta_max 25.082
_diffrn_reflns_theta_min 2.856
_exptl_absorpt_coefficient_mu 0.422
_exptl_absorpt_correction_T_max 1.000
_exptl_absorpt_correction_T_min 0.741
_exptl_absorpt_correction_type multi-scan
_exptl_absorpt_process_details 'X-Area (Stoe & Cie, 2001)'
_exptl_crystal_colour colourless
_exptl_crystal_density_diffrn 1.628
_exptl_crystal_description plate
_exptl_crystal_F_000 688
_exptl_crystal_size_max 0.190
_exptl_crystal_size_mid 0.170
_exptl_crystal_size_min 0.040
_refine_diff_density_max 0.240
_refine_diff_density_min -0.223
_refine_diff_density_rms 0.051
_refine_ls_extinction_method none
_refine_ls_goodness_of_fit_ref 0.972
_refine_ls_hydrogen_treatment mixed
_refine_ls_matrix_type full
_refine_ls_number_parameters 207
_refine_ls_number_reflns 2439
_refine_ls_number_restraints 0
_refine_ls_restrained_S_all 0.972
_refine_ls_R_factor_all 0.0720
_refine_ls_R_factor_gt 0.0446
_refine_ls_shift/su_max 0.000
_refine_ls_shift/su_mean 0.000
_refine_ls_structure_factor_coef Fsqd
_refine_ls_weighting_details 'w=1/[\s^2^(Fo^2^)+(0.0633P)^2^] where P=(Fo^2^+2Fc^2^)/3'
_refine_ls_weighting_scheme calc
_refine_ls_wR_factor_gt 0.1028
_refine_ls_wR_factor_ref 0.1131
_reflns_Friedel_coverage 0.000
_reflns_number_gt 1688
_reflns_number_total 2439
_reflns_threshold_expression 'I > 2\s(I)'
_cod_data_source_file am0c10513_si_003.cif
_cod_data_source_block te75
_cod_depositor_comments
;Adding full bibliography for 4517969--4517972.cif.

 Adding full bibliography for 4517969--4517972.cif.
;
_cod_original_sg_symbol_H-M 'P 21/c'
_cod_database_code 4517969
_shelx_space_group_comment
; 
The symmetry employed for this shelxl refinement is uniquely defined 
by the following loop, which should always be used as a source of 
symmetry information in preference to the above space-group names. 
They are only intended as comments. 
;
_shelx_estimated_absorpt_t_min 0.924
_shelx_estimated_absorpt_t_max 0.983
_shelxl_version_number 2014/6

loop_
_space_group_symop_operation_xyz
'x, y, z'
'-x, y+1/2, -z+1/2'
'-x, -y, -z'
'x, -y-1/2, z-1/2'

loop_
_atom_site_label
_atom_site_type_symbol
_atom_site_fract_x
_atom_site_fract_y
_atom_site_fract_z
_atom_site_U_iso_or_equiv
_atom_site_adp_type
_atom_site_occupancy
_atom_site_site_symmetry_order
_atom_site_calc_flag
_atom_site_refinement_flags_posn
_atom_site_refinement_flags_adp
_atom_site_refinement_flags_occupancy
_atom_site_disorder_assembly
_atom_site_disorder_group
S1 S 0.46245(13) 0.38655(2) 0.32184(13) 0.0471(2) Uani 1 1 d . . . . .
H1 H 0.645(5) 0.3803(10) 0.452(5) 0.057(9) Uiso 1 1 d . . . . .
F1 F 0.8260(3) 0.45021(5) 0.5731(3) 0.0495(4) Uani 1 1 d . . . . .
F2 F 0.1579(3) 0.44737(6) 0.0095(3) 0.0529(5) Uani 1 1 d . . . . .
N1 N 0.5542(4) 0.63101(9) 0.1776(4) 0.0539(7) Uani 1 1 d . . . . .
C1 C 0.4918(5) 0.44646(9) 0.2906(4) 0.0398(7) Uani 1 1 d . . . . .
C2 C 0.6682(4) 0.47245(9) 0.4154(4) 0.0405(7) Uani 1 1 d . . . . .
C3 C 0.6879(5) 0.51960(10) 0.3895(5) 0.0436(7) Uani 1 1 d . . . . .
H3 H 0.8116 0.5360 0.4775 0.052 Uiso 1 1 calc R U . . .
C4 C 0.5217(5) 0.54255(9) 0.2310(4) 0.0403(7) Uani 1 1 d . . . . .
C5 C 0.3399(5) 0.51846(9) 0.1008(5) 0.0420(7) Uani 1 1 d . . . . .
H5 H 0.2258 0.5340 -0.0072 0.050 Uiso 1 1 calc R U . . .
C6 C 0.3326(4) 0.47149(9) 0.1351(4) 0.0410(7) Uani 1 1 d . . . . .
C7 C 0.5395(5) 0.59189(10) 0.2003(5) 0.0457(7) Uani 1 1 d . . . . .
S1A S 0.96007(13) 0.15428(2) 0.31419(13) 0.0474(2) Uani 1 1 d . . . . .
H1A H 1.152(5) 0.1490(11) 0.407(5) 0.068(10) Uiso 1 1 d . . . . .
F1A F 1.3054(3) 0.22076(6) 0.5790(3) 0.0567(5) Uani 1 1 d . . . . .
F2A F 0.6218(3) 0.21497(5) 0.0447(3) 0.0565(5) Uani 1 1 d . . . . .
N1A N 0.9448(4) 0.40459(8) 0.2801(4) 0.0488(7) Uani 1 1 d . . . . .
C1A C 0.9637(5) 0.21591(9) 0.3107(5) 0.0389(6) Uani 1 1 d . . . . .
C2A C 1.1323(5) 0.24299(9) 0.4422(5) 0.0417(7) Uani 1 1 d . . . . .
C3A C 1.1321(5) 0.29136(9) 0.4385(5) 0.0426(7) Uani 1 1 d . . . . .
H3A H 1.2509 0.3087 0.5300 0.051 Uiso 1 1 calc R U . . .
C4A C 0.9529(5) 0.31383(9) 0.2969(5) 0.0410(7) Uani 1 1 d . . . . .
C5A C 0.7775(5) 0.28868(9) 0.1628(5) 0.0429(7) Uani 1 1 d . . . . .
H5A H 0.6544 0.3041 0.0671 0.051 Uiso 1 1 calc R U . . .
C6A C 0.7897(5) 0.24051(10) 0.1745(5) 0.0425(7) Uani 1 1 d . . . . .
C7A C 0.9480(4) 0.36465(10) 0.2883(5) 0.0422(7) Uani 1 1 d . . . . .

loop_
_atom_site_aniso_label
_atom_site_aniso_U_11
_atom_site_aniso_U_22
_atom_site_aniso_U_33
_atom_site_aniso_U_23
_atom_site_aniso_U_13
_atom_site_aniso_U_12
S1 0.0498(5) 0.0377(4) 0.0479(5) 0.0026(3) 0.0193(4) -0.0009(3)
F1 0.0433(10) 0.0457(9) 0.0436(10) 0.0020(7) 0.0090(9) 0.0053(7)
F2 0.0411(10) 0.0477(9) 0.0509(11) 0.0008(8) 0.0080(9) -0.0063(7)
N1 0.0559(17) 0.0466(15) 0.0494(17) -0.0001(12) 0.0184(14) -0.0046(12)
C1 0.0417(16) 0.0385(14) 0.0382(16) -0.0008(11) 0.0188(14) 0.0007(12)
C2 0.0383(16) 0.0415(14) 0.0371(16) 0.0007(12) 0.0149(14) 0.0060(12)
C3 0.0423(17) 0.0441(15) 0.0416(17) -0.0075(12) 0.0183(15) -0.0047(12)
C4 0.0449(17) 0.0371(14) 0.0421(17) 0.0002(11) 0.0238(15) 0.0011(12)
C5 0.0386(17) 0.0451(15) 0.0387(16) 0.0026(12) 0.0163(14) 0.0029(12)
C6 0.0372(16) 0.0394(14) 0.0416(16) -0.0034(12) 0.0155(14) -0.0034(12)
C7 0.0471(18) 0.0440(16) 0.0447(18) -0.0006(13) 0.0215(16) -0.0031(13)
S1A 0.0497(5) 0.0338(4) 0.0521(5) 0.0010(3) 0.0198(4) 0.0018(3)
F1A 0.0420(10) 0.0470(9) 0.0590(12) 0.0051(8) 0.0078(9) 0.0057(7)
F2A 0.0431(10) 0.0400(9) 0.0629(13) -0.0034(8) 0.0080(9) -0.0024(7)
N1A 0.0520(16) 0.0382(13) 0.0517(17) -0.0023(11) 0.0220(14) -0.0002(11)
C1A 0.0406(16) 0.0380(14) 0.0400(16) 0.0009(12) 0.0212(14) 0.0017(12)
C2A 0.0365(16) 0.0417(14) 0.0416(17) 0.0040(12) 0.0152(14) 0.0046(12)
C3A 0.0412(17) 0.0408(15) 0.0434(17) -0.0040(12) 0.0190(15) -0.0035(12)
C4A 0.0430(16) 0.0371(14) 0.0456(17) -0.0007(12) 0.0239(15) -0.0010(12)
C5A 0.0390(16) 0.0374(14) 0.0454(18) 0.0027(12) 0.0155(15) 0.0033(12)
C6A 0.0382(17) 0.0415(15) 0.0426(17) -0.0035(12) 0.0157(15) -0.0036(12)
C7A 0.0395(17) 0.0399(16) 0.0438(18) -0.0006(12) 0.0180(15) -0.0005(12)

loop_
_atom_type_symbol
_atom_type_description
_atom_type_scat_dispersion_real
_atom_type_scat_dispersion_imag
_atom_type_scat_source
C C 0.0033 0.0016 'International Tables Vol C Tables 4.2.6.8 and 6.1.1.4'
H H 0.0000 0.0000 'International Tables Vol C Tables 4.2.6.8 and 6.1.1.4'
F F 0.0171 0.0103 'International Tables Vol C Tables 4.2.6.8 and 6.1.1.4'
N N 0.0061 0.0033 'International Tables Vol C Tables 4.2.6.8 and 6.1.1.4'
S S 0.1246 0.1234 'International Tables Vol C Tables 4.2.6.8 and 6.1.1.4'

loop_
_geom_angle_atom_site_label_1
_geom_angle_atom_site_label_2
_geom_angle_atom_site_label_3
_geom_angle
_geom_angle_site_symmetry_1
_geom_angle_site_symmetry_3
_geom_angle_publ_flag
C1 S1 H1 95.1(13) . . ?
C6 C1 C2 115.2(2) . . ?
C6 C1 S1 120.4(2) . . ?
C2 C1 S1 124.4(2) . . ?
F1 C2 C3 118.6(3) . . ?
F1 C2 C1 117.8(2) . . ?
C3 C2 C1 123.6(3) . . ?
C2 C3 C4 118.1(3) . . ?
C2 C3 H3 120.9 . . ?
C4 C3 H3 120.9 . . ?
C3 C4 C5 121.0(3) . . ?
C3 C4 C7 119.1(3) . . ?
C5 C4 C7 119.9(3) . . ?
C6 C5 C4 117.4(3) . . ?
C6 C5 H5 121.3 . . ?
C4 C5 H5 121.3 . . ?
F2 C6 C5 118.4(3) . . ?
F2 C6 C1 117.1(2) . . ?
C5 C6 C1 124.6(3) . . ?
N1 C7 C4 179.5(3) . . ?
C1A S1A H1A 96.1(15) . . ?
C6A C1A C2A 115.7(2) . . ?
C6A C1A S1A 120.2(2) . . ?
C2A C1A S1A 124.1(2) . . ?
F1A C2A C3A 118.5(3) . . ?
F1A C2A C1A 118.1(2) . . ?
C3A C2A C1A 123.4(3) . . ?
C2A C3A C4A 118.0(3) . . ?
C2A C3A H3A 121.0 . . ?
C4A C3A H3A 121.0 . . ?
C3A C4A C5A 121.4(2) . . ?
C3A C4A C7A 119.3(3) . . ?
C5A C4A C7A 119.2(3) . . ?
C6A C5A C4A 117.3(3) . . ?
C6A C5A H5A 121.3 . . ?
C4A C5A H5A 121.3 . . ?
F2A C6A C5A 118.8(3) . . ?
F2A C6A C1A 117.1(2) . . ?
C5A C6A C1A 124.2(3) . . ?
N1A C7A C4A 179.4(3) . . ?

loop_
_geom_bond_atom_site_label_1
_geom_bond_atom_site_label_2
_geom_bond_distance
_geom_bond_site_symmetry_2
_geom_bond_publ_flag
S1 C1 1.754(3) . ?
S1 H1 1.24(3) . ?
F1 C2 1.351(3) . ?
F2 C6 1.358(3) . ?
N1 C7 1.143(4) . ?
C1 C6 1.388(4) . ?
C1 C2 1.392(4) . ?
C2 C3 1.378(4) . ?
C3 C4 1.391(4) . ?
C3 H3 0.9500 . ?
C4 C5 1.398(4) . ?
C4 C7 1.443(4) . ?
C5 C6 1.371(4) . ?
C5 H5 0.9500 . ?
S1A C1A 1.759(3) . ?
S1A H1A 1.25(4) . ?
F1A C2A 1.348(3) . ?
F2A C6A 1.358(3) . ?
N1A C7A 1.140(3) . ?
C1A C6A 1.383(4) . ?
C1A C2A 1.389(4) . ?
C2A C3A 1.380(4) . ?
C3A C4A 1.388(4) . ?
C3A H3A 0.9500 . ?
C4A C5A 1.393(4) . ?
C4A C7A 1.451(4) . ?
C5A C6A 1.377(4) . ?
C5A H5A 0.9500 . ?

loop_
_geom_hbond_atom_site_label_D
_geom_hbond_atom_site_label_H
_geom_hbond_atom_site_label_A
_geom_hbond_distance_DH
_geom_hbond_distance_HA
_geom_hbond_distance_DA
_geom_hbond_angle_DHA
_geom_hbond_site_symmetry_A
S1 H1 F1 1.24(3) 2.33(3) 3.0237(18) 112.6(17) .
S1 H1 S1A 1.24(3) 2.77(3) 3.9200(13) 155(2) 4_566
C3 H3 N1A 0.95 2.50 3.415(4) 161.6 3_766
C5 H5 N1A 0.95 2.53 3.410(4) 155.0 3_665
S1A H1A S1 1.25(4) 3.02(4) 3.9942(13) 134(2) 4_666
S1A H1A N1 1.25(4) 2.60(3) 3.630(3) 138(2) 2_745
C3A H3A N1 0.95 2.61 3.484(4) 153.1 3_766
C5A H5A N1 0.95 2.54 3.423(4) 155.3 3_665

loop_
_geom_torsion_atom_site_label_1
_geom_torsion_atom_site_label_2
_geom_torsion_atom_site_label_3
_geom_torsion_atom_site_label_4
_geom_torsion
_geom_torsion_site_symmetry_1
_geom_torsion_site_symmetry_2
_geom_torsion_site_symmetry_3
_geom_torsion_site_symmetry_4
_geom_torsion_publ_flag
C6 C1 C2 F1 178.1(3) . . . . ?
S1 C1 C2 F1 -1.2(4) . . . . ?
C6 C1 C2 C3 -0.2(4) . . . . ?
S1 C1 C2 C3 -179.5(2) . . . . ?
F1 C2 C3 C4 -177.7(3) . . . . ?
C1 C2 C3 C4 0.5(5) . . . . ?
C2 C3 C4 C5 -0.3(4) . . . . ?
C2 C3 C4 C7 -179.6(3) . . . . ?
C3 C4 C5 C6 -0.3(4) . . . . ?
C7 C4 C5 C6 179.1(3) . . . . ?
C4 C5 C6 F2 -179.6(3) . . . . ?
C4 C5 C6 C1 0.6(5) . . . . ?
C2 C1 C6 F2 179.8(3) . . . . ?
S1 C1 C6 F2 -0.9(4) . . . . ?
C2 C1 C6 C5 -0.4(5) . . . . ?
S1 C1 C6 C5 178.9(2) . . . . ?
C6A C1A C2A F1A 179.6(3) . . . . ?
S1A C1A C2A F1A 1.2(4) . . . . ?
C6A C1A C2A C3A -1.1(5) . . . . ?
S1A C1A C2A C3A -179.5(2) . . . . ?
F1A C2A C3A C4A 180.0(3) . . . . ?
C1A C2A C3A C4A 0.7(5) . . . . ?
C2A C3A C4A C5A 0.3(5) . . . . ?
C2A C3A C4A C7A -179.7(3) . . . . ?
C3A C4A C5A C6A -0.8(5) . . . . ?
C7A C4A C5A C6A 179.2(3) . . . . ?
C4A C5A C6A F2A -179.5(3) . . . . ?
C4A C5A C6A C1A 0.3(5) . . . . ?
C2A C1A C6A F2A -179.6(3) . . . . ?
S1A C1A C6A F2A -1.1(4) . . . . ?
C2A C1A C6A C5A 0.7(5) . . . . ?
S1A C1A C6A C5A 179.1(2) . . . . ?
